data_9012481
loop_
_publ_author_name
'Schuch, A. F.'
'Mills, R. L.'

_publ_section_title
;
 Crystal structures of the three modifications of nitrogen 14 and
 nitrogen 15 at high pressure
 Sample: at T = 20 K and P = .2690 GPa
 Note: alpha phase
;
_journal_name_full 'Journal of Chemical Physics'
_journal_page_first 6000
_journal_page_last 6008
_journal_paper_doi 10.1063/1.1672899
_journal_volume 52
_journal_year 1970
_chemical_compound_source Synthetic
_chemical_formula_sum N
_chemical_name_common Nitrogen
_chemical_name_mineral Nitrogen
_space_group_IT_number 198
_symmetry_space_group_name_Hall 'P 2ac 2ab 3'
_symmetry_space_group_name_H-M 'P 21 3'
_cell_angle_alpha 90
_cell_angle_beta 90
_cell_angle_gamma 90
_cell_length_a 5.495
_cell_length_b 5.495
_cell_length_c 5.495
_cell_formula_units_Z 4
_cell_volume 165.922
_database_code_amcsd 0013002
_diffrn_ambient_pressure 2.69e+05
_diffrn_ambient_temperature 20
_exptl_crystal_density_diffrn 0.561
_cod_database_code 9012481

loop_
_space_group_symop_operation_xyz
x,y,z
1/2-z,-x,1/2+y
-z,1/2+x,1/2-y
1/2+z,1/2-x,-y
z,x,y
1/2+y,1/2-z,-x
1/2-y,-z,1/2+x
-y,1/2+z,1/2-x
y,z,x
-x,1/2+y,1/2-z
1/2+x,1/2-y,-z
1/2-x,-y,1/2+z

loop_
_atom_site_label
_atom_site_fract_x
_atom_site_fract_y
_atom_site_fract_z
_atom_site_U_iso_or_equiv
N 0.03000 0.03000 0.03000 0.01773

loop_
_cod_related_entry_id
_cod_related_entry_database
_cod_related_entry_code
1 AMCSD 0013002
